data_7719812
loop_
_publ_author_name
'Amanyazova, Botagoz'
'Shatruk, Michael'
'Yergeshbayeva, Sandugash'
'Choi, Eun Sang'
'Erkasov, Rakhmetulla'

_publ_section_title
;
 Spin-Crossover Semiconductors Based on Homoleptic Tris-Diimine Fe(II)
 Complexes with Fractionally Charged TCNQ&#x2022;\d- Anions
;
_journal_name_full 'Dalton Transactions'
_journal_paper_doi 10.1039/D5DT02365C
_journal_year 2025
_chemical_formula_moiety 'C8.929 H4.953 Fe0.5 N3.988 S1.988, C9.071 H7.047 Fe0.5 N5.012 S1.012, 3(C12 H4 N4)'
_chemical_formula_sum 'C54 H24 Fe N21 S3'
_chemical_formula_weight 1118.97
_space_group_crystal_system monoclinic
_space_group_IT_number 15
_space_group_name_Hall '-C 2yc'
_space_group_name_H-M_alt 'C 1 2/c 1'
_atom_sites_solution_hydrogens geom
_atom_sites_solution_primary dual
_audit_creation_date 2025-01-07
_audit_creation_method
;
Olex2 1.5
(compiled 2024.02.16 svn.r378c4104 for OlexSys, GUI svn.r6928)
;
_audit_update_record
;
2025-03-25 deposited with the CCDC.	2025-11-03 downloaded from the CCDC.
;
_cell_angle_alpha 90
_cell_angle_beta 98.048(2)
_cell_angle_gamma 90
_cell_formula_units_Z 4
_cell_length_a 33.5745(8)
_cell_length_b 9.7164(2)
_cell_length_c 15.4349(3)
_cell_measurement_reflns_used 11964
_cell_measurement_temperature 90(2)
_cell_measurement_theta_max 33.6750
_cell_measurement_theta_min 3.5010
_cell_volume 4985.63(19)
_computing_cell_refinement 'CrysAlisPro 1.171.43.137a (Rigaku OD, 2024)'
_computing_data_collection 'CrysAlisPro system (CCD 42.67a (release 29-08-2022))'
_computing_data_reduction 'CrysAlisPro 1.171.43.137a (Rigaku OD, 2024)'
_computing_molecular_graphics 'Olex2 1.5 (Dolomanov et al., 2009)'
_computing_publication_material 'Olex2 1.5 (Dolomanov et al., 2009)'
_computing_structure_refinement 'SHELXL 2019/3 (Sheldrick, 2015)'
_computing_structure_solution 'SHELXT 2018/2 (Sheldrick, 2018)'
_diffrn_ambient_environment N~2~
_diffrn_ambient_temperature 90(2)
_diffrn_detector 'Hybrid Pixel Array Detector'
_diffrn_detector_area_resol_mean 10.0000
_diffrn_detector_type HyPix
_diffrn_measured_fraction_theta_full 0.997
_diffrn_measured_fraction_theta_max 0.998
_diffrn_measurement_details
;
List of Runs (angles in degrees, time in seconds):

  # Type    Start    End  Width  t~exp~   \w     \q     \k     \f   Frames
#--------------------------------------------------------------------------
  1  \w    -41.00 -15.00   0.50   72.50    --   13.10 -85.00  24.00   52
  2  \w    -31.00  21.00   0.50   72.50    --  -13.73  85.00 143.00  104
  3  \w    -41.00  11.00   0.50   72.50    --  -13.73 -85.00  24.00  104
  4  \w     -8.00  23.00   0.50   72.50    --   13.10  77.00-120.00   62
  5  \w     51.00  87.00   0.50   72.50    --   13.10 178.00 -30.00   72
  6  \w     12.00  38.00   0.50   72.50    --   13.10 -85.00  24.00   52
  7  \w    -25.00   9.00   0.50   72.50    --  -13.73 -77.00-120.00   68
  8  \w    -33.00  24.00   0.50   72.50    --  -13.73  77.00-120.00  114
  9  \w    -25.00   4.00   0.50   72.50    --  -13.73 -77.00  90.00   58
 10  \w    -33.00  25.00   0.50   72.50    --  -13.73  77.00  30.00  116
 11  \w    -24.00   1.00   0.50   72.50    --  -13.73 -77.00-180.00   50
;
_diffrn_measurement_device 'four-circle diffractometer'
_diffrn_measurement_device_type 'XtaLAB Synergy, Dualflex, HyPix'
_diffrn_measurement_method '\w scans'
_diffrn_orient_matrix_type 'CrysAlisPro convention (1999,Acta A55,543-557)'
_diffrn_orient_matrix_UB_11 0.0181103000
_diffrn_orient_matrix_UB_12 -0.0065976000
_diffrn_orient_matrix_UB_13 0.0294640000
_diffrn_orient_matrix_UB_21 0.0037328000
_diffrn_orient_matrix_UB_22 -0.0643928000
_diffrn_orient_matrix_UB_23 -0.0189599000
_diffrn_orient_matrix_UB_31 0.0106541000
_diffrn_orient_matrix_UB_32 0.0337510000
_diffrn_orient_matrix_UB_33 -0.0304222000
_diffrn_radiation_monochromator mirror
_diffrn_radiation_probe x-ray
_diffrn_radiation_type 'Mo K\a'
_diffrn_radiation_wavelength 0.71073
_diffrn_reflns_av_R_equivalents 0.0289
_diffrn_reflns_av_unetI/netI 0.0251
_diffrn_reflns_Laue_measured_fraction_full 0.997
_diffrn_reflns_Laue_measured_fraction_max 0.998
_diffrn_reflns_limit_h_max 46
_diffrn_reflns_limit_h_min -46
_diffrn_reflns_limit_k_max 13
_diffrn_reflns_limit_k_min -13
_diffrn_reflns_limit_l_max 21
_diffrn_reflns_limit_l_min -21
_diffrn_reflns_number 32796
_diffrn_reflns_point_group_measured_fraction_full 0.997
_diffrn_reflns_point_group_measured_fraction_max 0.998
_diffrn_reflns_theta_full 25.242
_diffrn_reflns_theta_max 29.573
_diffrn_reflns_theta_min 3.380
_diffrn_source 'micro-focus sealed X-ray tube'
_diffrn_source_type 'PhotonJet (Mo) X-ray Source'
_exptl_absorpt_coefficient_mu 0.492
_exptl_absorpt_correction_T_max 1.000
_exptl_absorpt_correction_T_min 0.581
_exptl_absorpt_correction_type gaussian
_exptl_absorpt_process_details
;
CrysAlisPro 1.171.43.137a (Rigaku Oxford Diffraction, 2024)
Numerical absorption correction based on gaussian integration over
a multifaceted crystal model
Empirical absorption correction using spherical harmonics,
implemented in SCALE3 ABSPACK scaling algorithm.
;
_exptl_crystal_colour 'dark black'
_exptl_crystal_density_diffrn 1.491
_exptl_crystal_description rhombohedral
_exptl_crystal_F_000 2276
_exptl_crystal_preparation 'Magnetic properties'
_exptl_crystal_recrystallization_method 'Re-crystallisation from solvent'
_exptl_crystal_size_max 0.318
_exptl_crystal_size_mid 0.123
_exptl_crystal_size_min 0.081
_refine_diff_density_max 0.444
_refine_diff_density_min -0.489
_refine_diff_density_rms 0.079
_refine_ls_extinction_method none
_refine_ls_goodness_of_fit_ref 1.128
_refine_ls_hydrogen_treatment constr
_refine_ls_matrix_type full
_refine_ls_number_parameters 529
_refine_ls_number_reflns 6996
_refine_ls_number_restraints 442
_refine_ls_restrained_S_all 1.095
_refine_ls_R_factor_all 0.1131
_refine_ls_R_factor_gt 0.0971
_refine_ls_shift/su_max 0.000
_refine_ls_shift/su_mean 0.000
_refine_ls_structure_factor_coef Fsqd
_refine_ls_weighting_details 'w=1/[\s^2^(Fo^2^)+(0.0227P)^2^+35.5674P] where P=(Fo^2^+2Fc^2^)/3'
_refine_ls_weighting_scheme calc
_refine_ls_wR_factor_gt 0.2035
_refine_ls_wR_factor_ref 0.2097
_reflns_Friedel_coverage 0.000
_reflns_number_gt 5545
_reflns_number_total 6996
_reflns_threshold_expression 'I > 2\s(I)'
_cod_data_source_file d5dt02365c2.cif
_cod_data_source_block structure1_90K
_cod_database_code 7719812
_shelx_shelxl_version_number 2019/3
_chemical_oxdiff_formula FeC54N21S3H27
_chemical_oxdiff_usercomment 'black rods, solvent MeCN, rxn ratio 1:1.5'
_shelx_space_group_comment
;
The symmetry employed for this shelxl refinement is uniquely defined
by the following loop, which should always be used as a source of
symmetry information in preference to the above space-group names.
They are only intended as comments.
;
_shelx_estimated_absorpt_t_max 0.961
_shelx_estimated_absorpt_t_min 0.859
_olex2_refinement_description
;
1. Fixed Uiso
 At 1.2 times of:
  All C(H) groups, All N(H) groups
2. Restrained distances
 C8B-C9B
 1.38 with sigma of 0.01
 C9B-N4B
 1.34 with sigma of 0.01
 C7A-C8A = C8A-C9A
 1.38 with sigma of 0.01
 C9A-C8A \\sim C8A-C7A
 with sigma of 0.02
3. Restrained planarity
 C9B, N4B, C7B, C8A, C8B
 with sigma of 0.1
4. Uiso/Uaniso restraints and constraints
N4A \\sim C7A \\sim N3B \\sim C8A: within 2A with sigma of 0.04 and sigma for
terminal atoms of 0.08 within 2A
C25 \\sim N9 \\sim C21 \\sim C22 \\sim C23 \\sim C24 \\sim N10 \\sim C29 \\sim
C28 \\sim C26 \\sim C27 \\sim C30 \\sim C32 \\sim C31 \\sim N12 \\sim N11:
within 2A with sigma of 0.04 and sigma for terminal atoms of 0.08 within 2A
C3B \\sim N1B \\sim C1B \\sim S1B \\sim C2B: within 2A with sigma of 0.04 and
sigma for terminal atoms of 0.08 within 2A
N4B \\sim C7B \\sim S2B \\sim C8B \\sim C9B: within 2A with sigma of 0.04 and
sigma for terminal atoms of 0.08 within 2A
Uanis(C3A) = Uanis(C2B)
Uanis(C8A) = Uanis(S2B)
Uanis(C7B) = Uanis(C7A)
Uanis(S1A) = Uanis(C5B)
Uanis(N3A) = Uanis(C3B)
Uanis(N3) = Uanis(C6A)
Uanis(C4A) = Uanis(C4B)
Uanis(C2A) = Uanis(S1B)
Uanis(C1A) = Uanis(C1B)
Uanis(C6B) = Uanis(C5A)
Uanis(C9B) = Uanis(N3B)
Uanis(N1A) = Uanis(N1B)
Uanis(N2A) = Uanis(N2B)
Uanis(C13A) = Uanis(C13B)
Uanis(C11A) = Uanis(C11B)
Uanis(C12A) = Uanis(C12B)
Uanis(N6A) = Uanis(N6B)
Uanis(C10A) = Uanis(C10B)
Uanis(N5A) = Uanis(N5B)
Uanis(N8B) = Uanis(N8A)
Uanis(C21B) = Uanis(C21A)
Uanis(C19B) = Uanis(C19A)
Uanis(C20B) = Uanis(C20A)
Uanis(N7B) = Uanis(N7A)
Uanis(C16A) = Uanis(C16B)
Uanis(C17B) = Uanis(C17A)
Uanis(C18A) = Uanis(C18B)
Uanis(C15A) = Uanis(C15B)
Uanis(C14A) = Uanis(C14B)
Uanis(Fe1B) = Uanis(Fe1A)
Uanis(N4B) = Uanis(N4A)
5. Rigid body (RIGU) restrains
 N4B, C7B, C8A, C8B, C9B
 with sigma for 1-2 distances of 0.004 and sigma for 1-3 distances of 0.004
 N4A, C7A, N3B, C8A
 with sigma for 1-2 distances of 0.004 and sigma for 1-3 distances of 0.004
 N2B, N3, C6B, C5B, C4B
 with sigma for 1-2 distances of 0.004 and sigma for 1-3 distances of 0.004
 N2A, C6A, C5A, S1A, C4A
 with sigma for 1-2 distances of 0.004 and sigma for 1-3 distances of 0.004
 C22, N9, C21, C23, C24, N10, C29, C25, C28, C26, C27, C30, C32, C31, N12, N11
 with sigma for 1-2 distances of 0.004 and sigma for 1-3 distances of 0.004
 C2A, C1A, N1A, N3A, C3A
 with sigma for 1-2 distances of 0.004 and sigma for 1-3 distances of 0.004
 C3B, N1B, C1B, S1B, C2B
 with sigma for 1-2 distances of 0.004 and sigma for 1-3 distances of 0.004
 C7B, S2B, C8B, C9B, N4B
 with sigma for 1-2 distances of 0.004 and sigma for 1-3 distances of 0.004
6. Others
 Fixed Sof: Fe1B(0.25) S1B(0.49409) S1A(0.50591) N1B(0.50591) N4A(0.5)
 N2A(0.50591) C14A(0.62207) H14A(0.62207) C15A(0.62207) H15A(0.62207)
 C13A(0.62207) C1A(0.50591) C17A(0.62207) H17A(0.62207) C18A(0.62207)
 H18A(0.62207) C4B(0.49409) C11A(0.62207) N3(0.49409) H3(0.49409) C3A(0.50591)
 H3A(0.50591) C8B(0.5) H8B(0.5) C9B(0.5) C7A(0.5) C12A(0.62207) C5A(0.50591)
 H5A(0.50591) N6A(0.62207) C2A(0.50591) H2A(0.50591) C5B(0.49409) H5B(0.49409)
 C6A(0.50591) N6B(0.37793) C13B(0.37793) N3B(0.5) H3B(0.5) C18B(0.37793)
 H18B(0.37793) C15B(0.37793) H15B(0.37793) C14B(0.37793) H14B(0.37793)
 C12B(0.37793) C11B(0.37793) N3A(0.50591) H3AA(0.50591) N5B(0.37793)
 C10B(0.37793) N5A(0.62207) C10A(0.62207) C17B(0.37793) H17B(0.37793) N9(0.5)
 C21(0.5) C23(0.5) N10(0.5) C22(0.5) C24(0.5) C29(0.5) H29(0.5) C25(0.5)
 H25(0.5) C28(0.5) H28(0.5) C27(0.5) C26(0.5) H26(0.5) C30(0.5) C32(0.5)
 N12(0.5) C31(0.5) N11(0.5) C16A(0.62207) C20A(0.62207) C21A(0.62207)
 C19A(0.62207) N8A(0.62207) N7A(0.62207) C21B(0.37793) C20B(0.37793)
 N8B(0.37793) N7B(0.37793) C16B(0.37793) C19B(0.37793) C6B(0.49409)
 H6B(0.49409) N2B(0.49409) N1A(0.49409) C1B(0.49409) C3B(0.49409) C4A(0.50591)
 C2B(0.49409) H2B(0.49409) Fe1A(0.25) N4B(0.5) C8A(0.5) H8A(0.5) S2B(0.5)
 C7B(0.5) C9A(0.5) H9A(0.5)
7.a Aromatic/amide H refined with riding coordinates:
 C14A(H14A), C15A(H15A), C17A(H17A), C18A(H18A), N3(H3), C3A(H3A), C8B(H8B),
 C5A(H5A), C2A(H2A), C5B(H5B), N3B(H3B), C18B(H18B), C15B(H15B), C14B(H14B),
 N3A(H3AA), C17B(H17B), C29(H29), C25(H25), C28(H28), C26(H26), C6B(H6B),
 C2B(H2B), C8A(H8A), C9A(H9A)
;
_olex2_submission_special_instructions 'No special instructions were received'
_oxdiff_exptl_absorpt_empirical_details
;
Empirical correction (ABSPACK) includes:
- Absorption correction using spherical harmonics
- Frame scaling
- Detector area scaling
;
_oxdiff_exptl_absorpt_empirical_full_max 1.494
_oxdiff_exptl_absorpt_empirical_full_min 0.592

loop_
_space_group_symop_operation_xyz
'x, y, z'
'-x, y, -z+1/2'
'x+1/2, y+1/2, z'
'-x+1/2, y+1/2, -z+1/2'
'-x, -y, -z'
'x, -y, z-1/2'
'-x+1/2, -y+1/2, -z'
'x+1/2, -y+1/2, z-1/2'

loop_
_atom_site_label
_atom_site_type_symbol
_atom_site_fract_x
_atom_site_fract_y
_atom_site_fract_z
_atom_site_U_iso_or_equiv
_atom_site_adp_type
_atom_site_occupancy
_atom_site_site_symmetry_order
_atom_site_calc_flag
_atom_site_refinement_flags_posn
_atom_site_refinement_flags_adp
_atom_site_refinement_flags_occupancy
_atom_site_disorder_assembly
_atom_site_disorder_group
Fe1B Fe 0.500000 0.689(6) 0.750000 0.0520(3) Uani 0.5 2 d S T P A 2
S1B S 0.4030(2) 0.9400(10) 0.8450(4) 0.0583(10) Uani 0.4941 1 d . U P A 2
S1A S 0.47028(10) 0.8512(4) 1.01533(18) 0.0687(10) Uani 0.5059 1 d . . P B 1
N1B N 0.4529(15) 0.827(8) 0.760(3) 0.045(3) Uani 0.5059 1 d . U P A 2
N4A N 0.4600(9) 0.514(14) 0.730(4) 0.053(3) Uani 0.5 1 d . U P B 1
N2A N 0.4980(13) 0.732(4) 0.889(2) 0.051(5) Uani 0.5059 1 d . . P B 1
C14A C 0.2642(3) 0.5970(13) 0.8785(7) 0.0250(18) Uani 0.6221 1 d . . P C 3
H14A H 0.262332 0.605619 0.816770 0.030 Uiso 0.6221 1 calc R U P C 3
C15A C 0.2306(2) 0.6025(12) 0.9154(7) 0.0241(16) Uani 0.6221 1 d . . P C 3
H15A H 0.205511 0.613778 0.879173 0.029 Uiso 0.6221 1 calc R U P C 3
C13A C 0.3032(2) 0.5784(12) 0.9289(7) 0.0293(17) Uani 0.6221 1 d . . P C 3
C1A C 0.4393(9) 0.870(4) 0.8348(19) 0.044(2) Uani 0.5059 1 d . . P B 1
C17A C 0.2703(2) 0.5717(10) 1.0597(5) 0.0282(16) Uani 0.6221 1 d . . P C 3
H17A H 0.271909 0.563685 1.121424 0.034 Uiso 0.6221 1 calc R U P C 3
C18A C 0.3039(2) 0.5644(12) 1.0215(7) 0.0314(18) Uani 0.6221 1 d . . P C 3
H18A H 0.328946 0.549497 1.057130 0.038 Uiso 0.6221 1 calc R U P C 3
C4B C 0.4700(9) 0.782(2) 0.9114(19) 0.043(4) Uani 0.4941 1 d . . P A 2
C11A C 0.3383(3) 0.5696(11) 0.8907(7) 0.0353(17) Uani 0.6221 1 d . . P C 3
N3 N 0.5191(7) 0.649(2) 0.9644(16) 0.057(4) Uani 0.4941 1 d . . P A 2
H3 H 0.539170 0.590046 0.968163 0.068 Uiso 0.4941 1 calc R U P A 2
C3A C 0.3921(14) 0.948(5) 0.7318(18) 0.053(4) Uani 0.5059 1 d . . P B 1
H3A H 0.367326 0.984382 0.703843 0.063 Uiso 0.5059 1 calc R U P B 1
C8B C 0.4066(4) 0.3717(15) 0.6888(10) 0.046(3) Uani 0.5 1 d D U P A 2
H8B H 0.379483 0.343795 0.671749 0.055 Uiso 0.5 1 calc R U P A 2
C9B C 0.4195(7) 0.5073(18) 0.694(3) 0.066(3) Uani 0.5 1 d D U P A 2
C7A C 0.4790(12) 0.380(3) 0.734(5) 0.053(3) Uani 0.5 1 d D U P B 1
C12A C 0.3771(2) 0.5491(10) 0.9413(6) 0.0465(17) Uani 0.6221 1 d . . P C 3
C5A C 0.5117(7) 0.750(3) 1.0374(16) 0.068(5) Uani 0.5059 1 d . . P B 1
H5A H 0.525548 0.735162 1.094613 0.082 Uiso 0.5059 1 calc R U P B 1
N6A N 0.4092(3) 0.5348(13) 0.9832(6) 0.071(2) Uani 0.6221 1 d . . P C 3
C2A C 0.4075(9) 0.950(4) 0.8322(18) 0.0583(10) Uani 0.5059 1 d . . P B 1
H2A H 0.396864 0.995275 0.878288 0.070 Uiso 0.5059 1 calc R U P B 1
C5B C 0.4737(5) 0.7857(18) 1.0011(9) 0.0687(10) Uani 0.4941 1 d . . P A 2
H5B H 0.457528 0.837948 1.034922 0.082 Uiso 0.4941 1 calc R U P A 2
C6A C 0.5232(9) 0.692(3) 0.963(2) 0.057(4) Uani 0.5059 1 d . . P B 1
N6B N 0.4175(5) 0.546(2) 0.9464(10) 0.071(2) Uani 0.3779 1 d . . P D 4
C13B C 0.3142(5) 0.588(2) 0.9133(13) 0.0293(17) Uani 0.3779 1 d . . P D 4
N3B N 0.4221(6) 0.4638(16) 0.705(2) 0.066(3) Uani 0.5 1 d . U P B 1
H3B H 0.402119 0.522089 0.691930 0.079 Uiso 0.5 1 calc R U P B 1
C18B C 0.3162(4) 0.575(2) 1.0079(13) 0.0314(18) Uani 0.3779 1 d . . P D 4
H18B H 0.341782 0.566345 1.042696 0.038 Uiso 0.3779 1 calc R U P D 4
C15B C 0.2420(5) 0.603(2) 0.9039(13) 0.0241(16) Uani 0.3779 1 d . . P D 4
H15B H 0.216602 0.615776 0.869080 0.029 Uiso 0.3779 1 calc R U P D 4
C14B C 0.2746(5) 0.603(2) 0.8640(13) 0.0250(18) Uani 0.3779 1 d . . P D 4
H14B H 0.271849 0.612430 0.802158 0.030 Uiso 0.3779 1 calc R U P D 4
C12B C 0.3872(4) 0.5665(19) 0.9154(11) 0.0465(17) Uani 0.3779 1 d . . P D 4
C11B C 0.3471(6) 0.591(2) 0.8707(13) 0.0353(17) Uani 0.3779 1 d . . P D 4
N3A N 0.4168(11) 0.893(5) 0.698(3) 0.049(3) Uani 0.5059 1 d . . P B 1
H3AA H 0.415854 0.890047 0.640415 0.059 Uiso 0.5059 1 calc R U P B 1
N5B N 0.3498(4) 0.611(3) 0.7165(19) 0.0575(19) Uani 0.3779 1 d . . P D 4
C10B C 0.3479(5) 0.602(3) 0.790(3) 0.047(2) Uani 0.3779 1 d . . P D 4
N5A N 0.3359(2) 0.6005(14) 0.7176(10) 0.0575(19) Uani 0.6221 1 d . . P C 3
C10A C 0.3367(2) 0.5875(18) 0.7934(14) 0.047(2) Uani 0.6221 1 d . . P C 3
C17B C 0.2840(5) 0.5756(18) 1.0460(10) 0.0282(16) Uani 0.3779 1 d . . P D 4
H17B H 0.288110 0.569400 1.108061 0.034 Uiso 0.3779 1 calc R U P D 4
N9 N 0.3294(2) 0.2431(11) 0.7498(6) 0.0398(18) Uani 0.5 1 d . U P E -1
C21 C 0.3312(2) 0.2409(10) 0.8243(6) 0.0347(17) Uani 0.5 1 d . U P E -1
C23 C 0.3702(3) 0.2141(10) 0.9680(6) 0.0424(18) Uani 0.5 1 d . U P E -1
N10 N 0.4000(3) 0.1960(10) 1.0132(7) 0.065(3) Uani 0.5 1 d . U P E -1
C22 C 0.3316(3) 0.2345(8) 0.9170(5) 0.0318(15) Uani 0.5 1 d . U P E -1
C24 C 0.2966(3) 0.2428(8) 0.9549(5) 0.0250(14) Uani 0.5 1 d . U P E -1
C29 C 0.2971(3) 0.2290(8) 1.0481(5) 0.0304(14) Uani 0.5 1 d . U P E -1
H29 H 0.321953 0.216169 1.084776 0.036 Uiso 0.5 1 calc R U P E -1
C25 C 0.2580(2) 0.2616(7) 0.9043(4) 0.0245(13) Uani 0.5 1 d . U P E -1
H25 H 0.256324 0.269075 0.842490 0.029 Uiso 0.5 1 calc R U P E -1
C28 C 0.2623(3) 0.2340(8) 1.0845(5) 0.0280(16) Uani 0.5 1 d . U P E -1
H28 H 0.263684 0.224022 1.146039 0.034 Uiso 0.5 1 calc R U P E -1
C27 C 0.2238(3) 0.2539(7) 1.0333(4) 0.0274(13) Uani 0.5 1 d . U P E -1
C26 C 0.2237(3) 0.2690(9) 0.9406(5) 0.0264(15) Uani 0.5 1 d . U P E -1
H26 H 0.198958 0.284702 0.903967 0.032 Uiso 0.5 1 calc R U P E -1
C30 C 0.1880(3) 0.2589(10) 1.0697(6) 0.0374(19) Uani 0.5 1 d . U P E -1
C32 C 0.1863(3) 0.2436(10) 1.1617(6) 0.042(2) Uani 0.5 1 d . U P E -1
N12 N 0.1845(4) 0.2287(12) 1.2349(7) 0.056(3) Uani 0.5 1 d . U P E -1
C31 C 0.1502(3) 0.2659(11) 1.0176(6) 0.048(2) Uani 0.5 1 d . U P E -1
N11 N 0.1199(3) 0.2680(13) 0.9767(8) 0.071(3) Uani 0.5 1 d . U P E -1
C16A C 0.2314(3) 0.5920(17) 1.0058(12) 0.032(3) Uani 0.6221 1 d . . P C 3
C20A C 0.1579(3) 0.6110(17) 0.9969(10) 0.0340(19) Uani 0.6221 1 d . . P C 3
C21A C 0.1977(2) 0.5862(14) 1.1392(9) 0.035(2) Uani 0.6221 1 d . . P C 3
C19A C 0.1969(2) 0.5951(12) 1.0478(7) 0.0289(17) Uani 0.6221 1 d . . P C 3
N8A N 0.1989(3) 0.5828(14) 1.2149(8) 0.0382(18) Uani 0.6221 1 d . . P C 3
N7A N 0.1271(5) 0.622(3) 0.9564(15) 0.049(3) Uani 0.6221 1 d . . P C 3
C21B C 0.2109(5) 0.581(3) 1.1347(17) 0.035(2) Uani 0.3779 1 d . . P D 4
C20B C 0.1699(6) 0.604(3) 0.9904(18) 0.0340(19) Uani 0.3779 1 d . . P D 4
N8B N 0.2112(5) 0.571(3) 1.2072(15) 0.0382(18) Uani 0.3779 1 d . . P D 4
N7B N 0.1373(10) 0.612(5) 0.949(3) 0.049(3) Uani 0.3779 1 d . . P D 4
C16B C 0.2429(6) 0.585(3) 1.005(2) 0.032(3) Uani 0.3779 1 d . . P D 4
C19B C 0.2093(5) 0.595(2) 1.0375(14) 0.0289(17) Uani 0.3779 1 d . . P D 4
C6B C 0.5049(7) 0.701(3) 1.0329(17) 0.068(5) Uani 0.4941 1 d . . P A 2
H6B H 0.514362 0.682188 1.092720 0.082 Uiso 0.4941 1 calc R U P A 2
N2B N 0.4995(13) 0.697(4) 0.887(2) 0.051(5) Uani 0.4941 1 d . . P A 2
N1A N 0.4473(16) 0.836(8) 0.754(3) 0.045(3) Uani 0.4941 1 d . . P B 1
C1B C 0.4464(10) 0.848(4) 0.839(2) 0.044(2) Uani 0.4941 1 d . U P A 2
C3B C 0.4233(14) 0.888(7) 0.702(3) 0.049(3) Uani 0.4941 1 d . U P A 2
C4A C 0.4713(9) 0.821(2) 0.9059(18) 0.043(4) Uani 0.5059 1 d . . P B 1
C2B C 0.3946(14) 0.967(5) 0.7465(18) 0.053(4) Uani 0.4941 1 d . U P A 2
H2B H 0.374106 1.026119 0.718331 0.063 Uiso 0.4941 1 calc R U P A 2
Fe1A Fe 0.500000 0.689(6) 0.750000 0.0520(3) Uani 0.5 2 d S T P B 1
N4B N 0.4591(8) 0.514(14) 0.722(4) 0.053(3) Uani 0.5 1 d D U P A 2
C8A C 0.4521(5) 0.271(3) 0.725(3) 0.0653(9) Uani 0.5 1 d D U P B 1
H8A H 0.458094 0.176837 0.735402 0.078 Uiso 0.5 1 calc R U P B 1
S2B S 0.44710(15) 0.2577(7) 0.7185(6) 0.0653(9) Uani 0.5 1 d . U P A 2
C7B C 0.4779(12) 0.399(3) 0.739(5) 0.053(3) Uani 0.5 1 d . U P A 2
C9A C 0.4145(3) 0.3290(15) 0.6981(10) 0.044(3) Uani 0.5 1 d D . P B 1
H9A H 0.389697 0.283827 0.679780 0.053 Uiso 0.5 1 calc R U P B 1

loop_
_atom_site_aniso_label
_atom_site_aniso_U_11
_atom_site_aniso_U_22
_atom_site_aniso_U_33
_atom_site_aniso_U_23
_atom_site_aniso_U_13
_atom_site_aniso_U_12
Fe1B 0.0495(5) 0.0743(7) 0.0307(4) 0.000 0.0002(3) 0.000
S1B 0.055(2) 0.086(2) 0.035(2) 0.0102(17) 0.0100(13) 0.0215(17)
S1A 0.0586(13) 0.117(3) 0.0288(11) -0.0021(14) -0.0015(10) -0.0061(19)
N1B 0.045(10) 0.063(7) 0.026(5) 0.006(4) -0.001(6) 0.006(6)
N4A 0.0367(19) 0.085(3) 0.037(9) -0.008(8) 0.001(2) 0.005(3)
N2A 0.044(3) 0.073(15) 0.0324(19) 0.011(7) -0.0031(16) -0.002(7)
C14A 0.023(6) 0.025(2) 0.026(4) -0.004(3) 0.000(3) 0.002(4)
C15A 0.019(5) 0.0254(17) 0.026(3) -0.006(2) -0.003(3) 0.005(4)
C13A 0.022(5) 0.027(2) 0.037(5) -0.004(3) -0.002(3) 0.005(4)
C1A 0.038(8) 0.064(10) 0.028(3) 0.007(4) 0.001(4) 0.003(4)
C17A 0.032(5) 0.026(2) 0.024(3) -0.004(2) -0.006(3) 0.010(4)
C18A 0.021(5) 0.034(3) 0.036(4) -0.002(3) -0.007(4) 0.007(4)
C4B 0.043(3) 0.060(11) 0.025(3) 0.007(6) 0.004(2) -0.015(7)
C11A 0.031(5) 0.029(4) 0.045(5) 0.002(3) 0.004(3) 0.002(3)
N3 0.035(5) 0.095(13) 0.038(2) 0.028(7) -0.002(3) -0.014(7)
C3A 0.047(5) 0.067(11) 0.041(7) 0.013(6) -0.006(6) 0.006(6)
C8B 0.025(5) 0.078(8) 0.032(5) 0.006(5) -0.007(4) 0.026(4)
C9B 0.044(3) 0.106(9) 0.047(7) -0.019(8) 0.004(3) -0.004(5)
C7A 0.050(3) 0.075(5) 0.037(6) -0.007(7) 0.012(3) -0.003(4)
C12A 0.027(4) 0.055(4) 0.058(6) 0.008(4) 0.009(3) 0.004(3)
C5A 0.039(7) 0.129(15) 0.033(3) 0.017(7) -0.006(4) -0.012(7)
N6A 0.046(4) 0.098(5) 0.065(6) 0.014(6) 0.000(4) 0.010(4)
C2A 0.055(2) 0.086(2) 0.035(2) 0.0102(17) 0.0100(13) 0.0215(17)
C5B 0.0586(13) 0.117(3) 0.0288(11) -0.0021(14) -0.0015(10) -0.0061(19)
C6A 0.035(5) 0.095(13) 0.038(2) 0.028(7) -0.002(3) -0.014(7)
N6B 0.046(4) 0.098(5) 0.065(6) 0.014(6) 0.000(4) 0.010(4)
C13B 0.022(5) 0.027(2) 0.037(5) -0.004(3) -0.002(3) 0.005(4)
N3B 0.044(3) 0.106(9) 0.047(7) -0.019(8) 0.004(3) -0.004(5)
C18B 0.021(5) 0.034(3) 0.036(4) -0.002(3) -0.007(4) 0.007(4)
C15B 0.019(5) 0.0254(17) 0.026(3) -0.006(2) -0.003(3) 0.005(4)
C14B 0.023(6) 0.025(2) 0.026(4) -0.004(3) 0.000(3) 0.002(4)
C12B 0.027(4) 0.055(4) 0.058(6) 0.008(4) 0.009(3) 0.004(3)
C11B 0.031(5) 0.029(4) 0.045(5) 0.002(3) 0.004(3) 0.002(3)
N3A 0.048(10) 0.064(4) 0.031(4) 0.009(3) -0.009(6) 0.001(7)
N5B 0.030(5) 0.055(4) 0.088(4) -0.010(3) 0.013(6) 0.011(5)
C10B 0.018(6) 0.040(5) 0.082(4) -0.015(4) 0.003(7) 0.008(5)
N5A 0.030(5) 0.055(4) 0.088(4) -0.010(3) 0.013(6) 0.011(5)
C10A 0.018(6) 0.040(5) 0.082(4) -0.015(4) 0.003(7) 0.008(5)
C17B 0.032(5) 0.026(2) 0.024(3) -0.004(2) -0.006(3) 0.010(4)
N9 0.032(4) 0.049(5) 0.040(4) -0.014(3) 0.009(3) -0.009(3)
C21 0.021(3) 0.042(4) 0.043(4) -0.007(3) 0.010(3) -0.003(3)
C23 0.030(4) 0.046(5) 0.049(5) -0.016(4) 0.000(3) 0.000(3)
N10 0.040(4) 0.059(5) 0.090(7) -0.011(5) -0.019(4) 0.010(4)
C22 0.025(3) 0.031(4) 0.039(3) -0.009(3) 0.003(3) -0.001(3)
C24 0.025(3) 0.024(3) 0.025(3) -0.003(3) 0.000(3) 0.002(3)
C29 0.035(4) 0.032(4) 0.022(3) -0.002(2) -0.002(3) 0.000(3)
C25 0.027(3) 0.024(3) 0.022(3) -0.002(2) 0.002(3) 0.001(3)
C28 0.036(4) 0.027(4) 0.021(4) 0.002(3) 0.003(3) 0.002(4)
C27 0.038(3) 0.021(3) 0.024(3) 0.000(2) 0.006(3) -0.006(3)
C26 0.023(4) 0.031(4) 0.024(4) 0.001(3) -0.001(3) -0.003(4)
C30 0.035(4) 0.046(5) 0.032(4) -0.009(3) 0.010(3) -0.012(4)
C32 0.049(5) 0.043(5) 0.036(3) -0.015(3) 0.015(3) -0.023(4)
N12 0.074(8) 0.058(6) 0.040(4) -0.014(4) 0.022(5) -0.018(5)
C31 0.040(4) 0.062(6) 0.045(4) -0.006(4) 0.014(3) -0.006(4)
N11 0.041(4) 0.094(8) 0.078(7) -0.004(6) 0.004(4) 0.003(5)
C16A 0.035(7) 0.019(2) 0.0331(19) -0.0074(18) -0.021(6) 0.018(5)
C20A 0.035(7) 0.037(3) 0.029(3) -0.009(2) 0.002(5) -0.001(5)
C21A 0.036(6) 0.027(2) 0.036(3) -0.0078(18) -0.013(5) 0.009(5)
C19A 0.032(5) 0.0279(19) 0.026(3) -0.007(2) 0.000(4) 0.004(4)
N8A 0.043(6) 0.036(3) 0.033(3) -0.005(2) -0.004(4) 0.011(4)
N7A 0.051(9) 0.062(5) 0.032(4) -0.011(3) 0.002(5) -0.003(7)
C21B 0.036(6) 0.027(2) 0.036(3) -0.0078(18) -0.013(5) 0.009(5)
C20B 0.035(7) 0.037(3) 0.029(3) -0.009(2) 0.002(5) -0.001(5)
N8B 0.043(6) 0.036(3) 0.033(3) -0.005(2) -0.004(4) 0.011(4)
N7B 0.051(9) 0.062(5) 0.032(4) -0.011(3) 0.002(5) -0.003(7)
C16B 0.035(7) 0.019(2) 0.0331(19) -0.0074(18) -0.021(6) 0.018(5)
C19B 0.032(5) 0.0279(19) 0.026(3) -0.007(2) 0.000(4) 0.004(4)
C6B 0.039(7) 0.129(15) 0.033(3) 0.017(7) -0.006(4) -0.012(7)
N2B 0.044(3) 0.073(15) 0.0324(19) 0.011(7) -0.0031(16) -0.002(7)
N1A 0.045(10) 0.063(7) 0.026(5) 0.006(4) -0.001(6) 0.006(6)
C1B 0.038(8) 0.064(10) 0.028(3) 0.007(4) 0.001(4) 0.003(4)
C3B 0.048(10) 0.064(4) 0.031(4) 0.009(3) -0.009(6) 0.001(7)
C4A 0.043(3) 0.060(11) 0.025(3) 0.007(6) 0.004(2) -0.015(7)
C2B 0.047(5) 0.067(11) 0.041(7) 0.013(6) -0.006(6) 0.006(6)
Fe1A 0.0495(5) 0.0743(7) 0.0307(4) 0.000 0.0002(3) 0.000
N4B 0.0367(19) 0.085(3) 0.037(9) -0.008(8) 0.001(2) 0.005(3)
C8A 0.0677(18) 0.086(2) 0.0420(18) -0.0070(14) 0.0066(15) -0.0136(16)
S2B 0.0677(18) 0.086(2) 0.0420(18) -0.0070(14) 0.0066(15) -0.0136(16)
C7B 0.050(3) 0.075(5) 0.037(6) -0.007(7) 0.012(3) -0.003(4)
C9A 0.020(5) 0.075(9) 0.033(5) 0.012(6) -0.011(4) 0.001(5)

loop_
_atom_type_symbol
_atom_type_description
_atom_type_scat_dispersion_real
_atom_type_scat_dispersion_imag
_atom_type_scat_source
C C 0.0033 0.0016 'International Tables Vol C Tables 4.2.6.8 and 6.1.1.4'
H H 0.0000 0.0000 'International Tables Vol C Tables 4.2.6.8 and 6.1.1.4'
Fe Fe 0.3463 0.8444 'International Tables Vol C Tables 4.2.6.8 and 6.1.1.4'
N N 0.0061 0.0033 'International Tables Vol C Tables 4.2.6.8 and 6.1.1.4'
S S 0.1246 0.1234 'International Tables Vol C Tables 4.2.6.8 and 6.1.1.4'

loop_
_exptl_crystal_face_index_h
_exptl_crystal_face_index_k
_exptl_crystal_face_index_l
_exptl_crystal_face_perp_dist
1 2 1 0.1195
1 -1 -2 0.1113
-1 -2 -1 0.1512
2 2 1 0.1140
-2 -2 -1 0.1426
1 0 -1 0.0638
-1 0 1 0.0566
-1 -1 -2 0.1067
-2 -1 -1 0.1242
1 0 -2 0.0625
-2 -1 -2 0.1041
0 0 1 0.0469
1 0 2 0.0412
-1 0 -1 0.0449
1 0 1 0.0361
1 0 0 0.0466
-1 0 0 0.0367

loop_
_geom_angle_atom_site_label_1
_geom_angle_atom_site_label_2
_geom_angle_atom_site_label_3
_geom_angle
_geom_angle_site_symmetry_1
_geom_angle_site_symmetry_3
_geom_angle_publ_flag
N1B Fe1B N2B 77.9(18) . . ?
N1B Fe1B N2B 99(2) 2_656 . ?
N1B Fe1B N4B 93(3) . . ?
N1B Fe1B N4B 160(3) 2_656 . ?
N2B Fe1B N2B 175(4) 2_656 . ?
N2B Fe1B N4B 86(2) 2_656 . ?
N2B Fe1B N4B 98(3) . . ?
C2B S1B C1B 94.6(17) . . ?
C5A S1A C4A 88.2(13) . . ?
C1B N1B Fe1B 114(2) . . ?
C1B N1B C3B 110(3) . . ?
C3B N1B Fe1B 136(3) . . ?
C7A N4A Fe1A 116(2) . . ?
N3B N4A C7A 94(8) . . ?
N3B N4A Fe1A 149(8) . . ?
C6A N2A Fe1A 131(2) . . ?
C4A N2A C6A 112(3) . . ?
C4A N2A Fe1A 116(3) . . ?
C15A C14A H14A 118.8 . . ?
C15A C14A C13A 122.3(9) . . ?
C13A C14A H14A 118.8 . . ?
C14A C15A H15A 119.2 . . ?
C14A C15A C16A 121.6(9) . . ?
C16A C15A H15A 119.2 . . ?
C18A C13A C14A 116.1(6) . . ?
C11A C13A C14A 122.6(9) . . ?
C11A C13A C18A 121.3(9) . . ?
C2A C1A N1A 112(2) . . ?
C2A C1A C4A 135(3) . . ?
N1A C1A C4A 112(2) . . ?
C18A C17A H17A 120.2 . . ?
C18A C17A C16A 119.7(11) . . ?
C16A C17A H17A 120.2 . . ?
C13A C18A H18A 118.8 . . ?
C17A C18A C13A 122.3(8) . . ?
C17A C18A H18A 118.8 . . ?
C5B C4B N2B 109(2) . . ?
C5B C4B C1B 137(3) . . ?
N2B C4B C1B 114(3) . . ?
C13A C11A C12A 122.4(9) . . ?
C13A C11A C10A 120.2(9) . . ?
C12A C11A C10A 117.4(7) . . ?
C6B N3 H3 123.7 . . ?
C6B N3 N2B 113(2) . . ?
N2B N3 H3 123.7 . . ?
C2A C3A H3A 126.5 . . ?
N3A C3A H3A 126.5 . . ?
N3A C3A C2A 107(3) . . ?
C9B C8B H8B 124.5 . . ?
C9B C8B S2B 111.0(13) . . ?
S2B C8B H8B 124.5 . . ?
N4B C9B C8B 111(6) . . ?
C7A C7A N4A 115(3) 2_656 . ?
C8A C7A N4A 114(4) . . ?
C8A C7A C7A 129(3) . 2_656 ?
N6A C12A C11A 178.7(12) . . ?
S1A C5A H5A 123.7 . . ?
C6A C5A S1A 113(2) . . ?
C6A C5A H5A 123.7 . . ?
C1A C2A C3A 100(3) . . ?
C1A C2A H2A 129.8 . . ?
C3A C2A H2A 129.8 . . ?
C4B C5B H5B 126.2 . . ?
C6B C5B C4B 107.5(19) . . ?
C6B C5B H5B 126.2 . . ?
N2A C6A C5A 111(3) . . ?
C14B C13B C18B 116.6(13) . . ?
C11B C13B C18B 123.9(17) . . ?
C11B C13B C14B 119.5(18) . . ?
N4A N3B H3B 118.9 . . ?
C9A N3B N4A 122(5) . . ?
C9A N3B H3B 118.9 . . ?
C13B C18B H18B 119.1 . . ?
C17B C18B C13B 121.8(16) . . ?
C17B C18B H18B 119.1 . . ?
C14B C15B H15B 118.0 . . ?
C14B C15B C16B 123.9(17) . . ?
C16B C15B H15B 118.0 . . ?
C13B C14B H14B 119.6 . . ?
C15B C14B C13B 120.9(17) . . ?
C15B C14B H14B 119.6 . . ?
N6B C12B C11B 177(2) . . ?
C13B C11B C12B 122.1(17) . . ?
C10B C11B C13B 128(2) . . ?
C10B C11B C12B 110.0(16) . . ?
C3A N3A H3AA 122.7 . . ?
C3A N3A N1A 115(3) . . ?
N1A N3A H3AA 122.7 . . ?
N5B C10B C11B 178(3) . . ?
N5A C10A C11A 179.2(16) . . ?
C18B C17B H17B 116.4 . . ?
C18B C17B C16B 127(2) . . ?
C16B C17B H17B 116.4 . . ?
N9 C21 C22 177.1(9) . . ?
N10 C23 C22 175.9(12) . . ?
C21 C22 C23 115.9(8) . . ?
C24 C22 C21 122.0(7) . . ?
C24 C22 C23 122.1(8) . . ?
C22 C24 C29 121.7(7) . . ?
C22 C24 C25 122.3(7) . . ?
C25 C24 C29 116.0(8) . . ?
C24 C29 H29 119.4 . . ?
C28 C29 C24 121.1(7) . . ?
C28 C29 H29 119.4 . . ?
C24 C25 H25 118.6 . . ?
C26 C25 C24 122.7(7) . . ?
C26 C25 H25 118.6 . . ?
C29 C28 H28 118.8 . . ?
C29 C28 C27 122.5(7) . . ?
C27 C28 H28 118.8 . . ?
C28 C27 C26 116.0(7) . . ?
C30 C27 C28 123.0(8) . . ?
C30 C27 C26 121.0(8) . . ?
C25 C26 C27 121.7(7) . . ?
C25 C26 H26 119.2 . . ?
C27 C26 H26 119.2 . . ?
C27 C30 C32 123.3(9) . . ?
C27 C30 C31 122.0(8) . . ?
C31 C30 C32 114.4(10) . . ?
N12 C32 C30 178.5(11) . . ?
N11 C31 C30 178.2(12) . . ?
C15A C16A C17A 118.0(11) . . ?
C15A C16A C19A 123.9(9) . . ?
C19A C16A C17A 118.0(15) . . ?
N7A C20A C19A 179(2) . . ?
N8A C21A C19A 178.0(16) . . ?
C16A C19A C20A 119.8(11) . . ?
C16A C19A C21A 123.9(10) . . ?
C21A C19A C20A 116.3(7) . . ?
N8B C21B C19B 178.5(16) . . ?
N7B C20B C19B 178(2) . . ?
C17B C16B C15B 109(2) . . ?
C19B C16B C15B 118.7(19) . . ?
C19B C16B C17B 131(3) . . ?
C20B C19B C21B 114.6(15) . . ?
C16B C19B C21B 118(2) . . ?
C16B C19B C20B 127(2) . . ?
N3 C6B C5B 107(2) . . ?
N3 C6B H6B 126.7 . . ?
C5B C6B H6B 126.7 . . ?
C4B N2B Fe1B 114(2) . . ?
N3 N2B Fe1B 142(2) . . ?
N3 N2B C4B 104(3) . . ?
C1A N1A N3A 105(3) . . ?
C1A N1A Fe1A 116(2) . . ?
N3A N1A Fe1A 139(3) . . ?
N1B C1B S1B 112.9(18) . . ?
N1B C1B C4B 121(2) . . ?
C4B C1B S1B 125(2) . . ?
N1B C3B C2B 113(3) . . ?
N2A C4A S1A 115(2) . . ?
N2A C4A C1A 121(3) . . ?
C1A C4A S1A 123(2) . . ?
S1B C2B H2B 125.5 . . ?
C3B C2B S1B 109(3) . . ?
C3B C2B H2B 125.5 . . ?
N4A Fe1A N4A 76(5) . 2_656 ?
N4A Fe1A N2A 101(2) 2_656 2_656 ?
N4A Fe1A N2A 101(2) . . ?
N4A Fe1A N2A 96(2) . 2_656 ?
N4A Fe1A N2A 96(2) 2_656 . ?
N4A Fe1A N1A 163(3) . 2_656 ?
N4A Fe1A N1A 163(3) 2_656 . ?
N4A Fe1A N1A 91(3) 2_656 2_656 ?
N4A Fe1A N1A 91(3) . . ?
N2A Fe1A N2A 158(4) 2_656 . ?
N2A Fe1A N1A 74.1(18) . . ?
N2A Fe1A N1A 92(2) . 2_656 ?
N2A Fe1A N1A 74.1(18) 2_656 2_656 ?
N2A Fe1A N1A 92(2) 2_656 . ?
N1A Fe1A N1A 103(5) 2_656 . ?
C9B N4B Fe1B 132(8) . . ?
C7B N4B Fe1B 111(2) . . ?
C7B N4B C9B 117(9) . . ?
C7A C8A H8A 127.0 . . ?
C7A C8A C9A 106(3) . . ?
C9A C8A H8A 127.0 . . ?
C7B S2B C8B 88.2(16) . . ?
N4B C7B S2B 113(4) . . ?
N4B C7B C7B 120(3) . 2_656 ?
C7B C7B S2B 127.0(14) 2_656 . ?
N3B C9A C8A 102.5(17) . . ?
N3B C9A H9A 128.8 . . ?
C8A C9A H9A 128.8 . . ?

loop_
_geom_bond_atom_site_label_1
_geom_bond_atom_site_label_2
_geom_bond_distance
_geom_bond_site_symmetry_2
_geom_bond_publ_flag
Fe1B N1B 2.10(5) . ?
Fe1B N1B 2.10(5) 2_656 ?
Fe1B N2B 2.12(4) 2_656 ?
Fe1B N2B 2.12(4) . ?
Fe1B N4B 2.19(11) . ?
Fe1B N4B 2.19(11) 2_656 ?
S1B C1B 1.72(2) . ?
S1B C2B 1.53(3) . ?
S1A C5A 1.70(3) . ?
S1A C4A 1.72(3) . ?
N1B C1B 1.29(5) . ?
N1B C3B 1.37(3) . ?
N4A C7A 1.45(12) . ?
N4A N3B 1.37(4) . ?
N4A Fe1A 2.16(11) . ?
N2A C6A 1.38(4) . ?
N2A C4A 1.30(3) . ?
N2A Fe1A 2.20(4) . ?
C14A H14A 0.9500 . ?
C14A C15A 1.334(8) . ?
C14A C13A 1.436(14) . ?
C15A H15A 0.9500 . ?
C15A C16A 1.40(2) . ?
C13A C18A 1.432(14) . ?
C13A C11A 1.393(10) . ?
C1A C2A 1.31(4) . ?
C1A N1A 1.36(5) . ?
C1A C4A 1.50(3) . ?
C17A H17A 0.9500 . ?
C17A C18A 1.345(8) . ?
C17A C16A 1.461(12) . ?
C18A H18A 0.9500 . ?
C4B C5B 1.37(3) . ?
C4B N2B 1.38(3) . ?
C4B C1B 1.43(3) . ?
C11A C12A 1.435(14) . ?
C11A C10A 1.50(2) . ?
N3 H3 0.8800 . ?
N3 C6B 1.32(3) . ?
N3 N2B 1.36(3) . ?
C3A H3A 0.9500 . ?
C3A C2A 1.56(4) . ?
C3A N3A 1.17(7) . ?
C8B H8B 0.9500 . ?
C8B C9B 1.386(10) . ?
C8B S2B 1.765(11) . ?
C9B N4B 1.342(10) . ?
C7A C7A 1.43(9) 2_656 ?
C7A C8A 1.383(9) . ?
C12A N6A 1.185(13) . ?
C5A H5A 0.9500 . ?
C5A C6A 1.38(3) . ?
C2A H2A 0.9500 . ?
C5B H5B 0.9500 . ?
C5B C6B 1.37(3) . ?
N6B C12B 1.08(2) . ?
C13B C18B 1.46(3) . ?
C13B C14B 1.44(3) . ?
C13B C11B 1.364(16) . ?
N3B H3B 0.8800 . ?
N3B C9A 1.335(17) . ?
C18B H18B 0.9500 . ?
C18B C17B 1.301(15) . ?
C15B H15B 0.9500 . ?
C15B C14B 1.331(14) . ?
C15B C16B 1.56(4) . ?
C14B H14B 0.9500 . ?
C12B C11B 1.44(3) . ?
C11B C10B 1.26(4) . ?
N3A H3AA 0.8800 . ?
N3A N1A 1.36(2) . ?
N5B C10B 1.15(4) . ?
N5A C10A 1.17(2) . ?
C17B H17B 0.9500 . ?
C17B C16B 1.44(2) . ?
N9 C21 1.144(13) . ?
C21 C22 1.430(12) . ?
C23 N10 1.150(13) . ?
C23 C22 1.433(12) . ?
C22 C24 1.386(11) . ?
C24 C29 1.442(10) . ?
C24 C25 1.431(10) . ?
C29 H29 0.9500 . ?
C29 C28 1.366(12) . ?
C25 H25 0.9500 . ?
C25 C26 1.350(11) . ?
C28 H28 0.9500 . ?
C28 C27 1.429(12) . ?
C27 C26 1.439(11) . ?
C27 C30 1.397(12) . ?
C26 H26 0.9500 . ?
C30 C32 1.437(12) . ?
C30 C31 1.405(13) . ?
C32 N12 1.148(13) . ?
C31 N11 1.121(14) . ?
C16A C19A 1.405(16) . ?
C20A C19A 1.437(15) . ?
C20A N7A 1.14(3) . ?
C21A C19A 1.410(17) . ?
C21A N8A 1.164(19) . ?
C21B N8B 1.12(3) . ?
C21B C19B 1.50(3) . ?
C20B N7B 1.19(5) . ?
C20B C19B 1.42(3) . ?
C16B C19B 1.31(2) . ?
C6B H6B 0.9500 . ?
N1A Fe1A 2.28(5) . ?
C3B C2B 1.47(8) . ?
C2B H2B 0.9500 . ?
N4B C7B 1.29(12) . ?
C8A H8A 0.9500 . ?
C8A C9A 1.389(9) . ?
S2B C7B 1.72(2) . ?
C7B C7B 1.47(8) 2_656 ?
C9A H9A 0.9500 . ?

loop_
_geom_torsion_atom_site_label_1
_geom_torsion_atom_site_label_2
_geom_torsion_atom_site_label_3
_geom_torsion_atom_site_label_4
_geom_torsion
_geom_torsion_site_symmetry_1
_geom_torsion_site_symmetry_2
_geom_torsion_site_symmetry_3
_geom_torsion_site_symmetry_4
_geom_torsion_publ_flag
Fe1B N1B C1B S1B -171(4) . . . . ?
Fe1B N1B C1B C4B 0(8) . . . . ?
Fe1B N1B C3B C2B 174(7) . . . . ?
Fe1B N4B C7B S2B 180(4) . . . . ?
Fe1B N4B C7B C7B -8(6) . . . 2_656 ?
S1A C5A C6A N2A 0(3) . . . . ?
N1B C3B C2B S1B -8(7) . . . . ?
N4A C7A C8A C9A 11(5) . . . . ?
N4A N3B C9A C8A 2(4) . . . . ?
C14A C15A C16A C17A -1(2) . . . . ?
C14A C15A C16A C19A -179.0(13) . . . . ?
C14A C13A C18A C17A -1.7(16) . . . . ?
C14A C13A C11A C12A -179.1(11) . . . . ?
C14A C13A C11A C10A 3.5(17) . . . . ?
C15A C14A C13A C18A 0.7(17) . . . . ?
C15A C14A C13A C11A 178.6(11) . . . . ?
C15A C16A C19A C20A -1(2) . . . . ?
C15A C16A C19A C21A -179.2(14) . . . . ?
C13A C14A C15A C16A 0.8(19) . . . . ?
C17A C16A C19A C20A -178.3(13) . . . . ?
C17A C16A C19A C21A 3(2) . . . . ?
C18A C13A C11A C12A -1.3(16) . . . . ?
C18A C13A C11A C10A -178.8(12) . . . . ?
C18A C17A C16A C15A 0.3(19) . . . . ?
C18A C17A C16A C19A 178.2(12) . . . . ?
C4B C5B C6B N3 0(2) . . . . ?
C11A C13A C18A C17A -179.6(10) . . . . ?
C3A N3A N1A C1A -4(7) . . . . ?
C3A N3A N1A Fe1A 168(8) . . . . ?
C8B C9B N4B Fe1B -177(4) . . . . ?
C8B C9B N4B C7B 0(2) . . . . ?
C8B S2B C7B N4B -2(3) . . . . ?
C8B S2B C7B C7B -173(9) . . . 2_656 ?
C9B C8B S2B C7B 2(3) . . . . ?
C9B N4B C7B S2B 2(3) . . . . ?
C9B N4B C7B C7B 174(9) . . . 2_656 ?
C7A N4A N3B C9A 4(2) . . . . ?
C7A C7A C8A C9A 175(8) 2_656 . . . ?
C7A C8A C9A N3B -7(5) . . . . ?
C5A S1A C4A N2A 6(3) . . . . ?
C5A S1A C4A C1A 175(3) . . . . ?
C2A C1A N1A N3A -3(7) . . . . ?
C2A C1A N1A Fe1A -177(4) . . . . ?
C2A C1A C4A S1A 7(7) . . . . ?
C2A C1A C4A N2A 175(5) . . . . ?
C2A C3A N3A N1A 8(7) . . . . ?
C5B C4B N2B Fe1B -177(3) . . . . ?
C5B C4B N2B N3 2(4) . . . . ?
C5B C4B C1B S1B -16(7) . . . . ?
C5B C4B C1B N1B 175(5) . . . . ?
C6A N2A C4A S1A -7(4) . . . . ?
C6A N2A C4A C1A -176(3) . . . . ?
C13B C18B C17B C16B 2(4) . . . . ?
N3B N4A C7A C7A -175(8) . . . 2_656 ?
N3B N4A C7A C8A -9(4) . . . . ?
C18B C13B C14B C15B -1(3) . . . . ?
C18B C13B C11B C12B 7(3) . . . . ?
C18B C13B C11B C10B -179(3) . . . . ?
C18B C17B C16B C15B -4(3) . . . . ?
C18B C17B C16B C19B -174(3) . . . . ?
C15B C16B C19B C21B -178(2) . . . . ?
C15B C16B C19B C20B 9(4) . . . . ?
C14B C13B C18B C17B 1(3) . . . . ?
C14B C13B C11B C12B -176(2) . . . . ?
C14B C13B C11B C10B -2(4) . . . . ?
C14B C15B C16B C17B 3(3) . . . . ?
C14B C15B C16B C19B 176(3) . . . . ?
C11B C13B C18B C17B 179(2) . . . . ?
C11B C13B C14B C15B -179(2) . . . . ?
N3A C3A C2A C1A -9(6) . . . . ?
C17B C16B C19B C21B -8(5) . . . . ?
C17B C16B C19B C20B 180(3) . . . . ?
C21 C22 C24 C29 176.7(7) . . . . ?
C21 C22 C24 C25 -1.6(12) . . . . ?
C23 C22 C24 C29 -1.0(13) . . . . ?
C23 C22 C24 C25 -179.2(7) . . . . ?
C22 C24 C29 C28 -178.4(8) . . . . ?
C22 C24 C25 C26 179.7(8) . . . . ?
C24 C29 C28 C27 -0.4(13) . . . . ?
C24 C25 C26 C27 -2.1(13) . . . . ?
C29 C24 C25 C26 1.3(12) . . . . ?
C29 C28 C27 C26 -0.3(12) . . . . ?
C29 C28 C27 C30 179.9(9) . . . . ?
C25 C24 C29 C28 -0.1(11) . . . . ?
C28 C27 C26 C25 1.5(12) . . . . ?
C28 C27 C30 C32 -0.6(14) . . . . ?
C28 C27 C30 C31 -174.1(8) . . . . ?
C26 C27 C30 C32 179.6(8) . . . . ?
C26 C27 C30 C31 6.1(14) . . . . ?
C30 C27 C26 C25 -178.6(9) . . . . ?
C16A C17A C18A C13A 1.2(17) . . . . ?
C16B C15B C14B C13B -2(3) . . . . ?
C6B N3 N2B Fe1B 177(5) . . . . ?
C6B N3 N2B C4B -2(4) . . . . ?
N2B C4B C5B C6B -2(3) . . . . ?
N2B C4B C1B S1B 170(3) . . . . ?
N2B C4B C1B N1B 1(7) . . . . ?
N2B N3 C6B C5B 1(3) . . . . ?
N1A C1A C2A C3A 7(6) . . . . ?
N1A C1A C4A S1A 179(4) . . . . ?
N1A C1A C4A N2A -13(6) . . . . ?
C1B S1B C2B C3B 8(5) . . . . ?
C1B N1B C3B C2B 4(7) . . . . ?
C1B C4B C5B C6B -176(4) . . . . ?
C1B C4B N2B Fe1B -1(4) . . . . ?
C1B C4B N2B N3 178(3) . . . . ?
C3B N1B C1B S1B 2(7) . . . . ?
C3B N1B C1B C4B 172(5) . . . . ?
C4A S1A C5A C6A -3.3(16) . . . . ?
C4A N2A C6A C5A 4(4) . . . . ?
C4A C1A C2A C3A 179(5) . . . . ?
C4A C1A N1A N3A -177(4) . . . . ?
C4A C1A N1A Fe1A 9(7) . . . . ?
C2B S1B C1B N1B -6(6) . . . . ?
C2B S1B C1B C4B -176(4) . . . . ?
Fe1A N4A C7A C7A 11(6) . . . 2_656 ?
Fe1A N4A C7A C8A 177(6) . . . . ?
Fe1A N4A N3B C9A 174(6) . . . . ?
Fe1A N2A C6A C5A 176(3) . . . . ?
Fe1A N2A C4A S1A 180(2) . . . . ?
Fe1A N2A C4A C1A 11(5) . . . . ?
S2B C8B C9B N4B -1(3) . . . . ?

loop_
_exptl_oxdiff_crystal_face_indexfrac_h
_exptl_oxdiff_crystal_face_indexfrac_k
_exptl_oxdiff_crystal_face_indexfrac_l
_exptl_oxdiff_crystal_face_x
_exptl_oxdiff_crystal_face_y
_exptl_oxdiff_crystal_face_z
0.9994 2.0001 1.0002 0.0344 -0.1440 0.0477
0.9990 -1.0007 -2.0001 -0.0342 0.1061 0.0377
-0.9994 -2.0001 -1.0002 -0.0344 0.1440 -0.0477
1.9987 2.0002 1.0002 0.0525 -0.1403 0.0584
-1.9987 -2.0002 -1.0002 -0.0525 0.1403 -0.0584
0.9992 -0.0004 -1.0000 -0.0114 0.0227 0.0411
-0.9992 0.0004 1.0000 0.0114 -0.0227 -0.0411
-0.9996 -1.0008 -2.0002 -0.0704 0.0986 0.0164
-1.9987 -1.0004 -1.0001 -0.0591 0.0759 -0.0246
0.9990 -0.0009 -2.0001 -0.0408 0.0417 0.0715
-1.9989 -1.0009 -2.0002 -0.0885 0.0949 0.0058
0.0001 0.0005 1.0001 0.0295 -0.0190 -0.0304
0.9996 0.0010 2.0001 0.0770 -0.0343 -0.0502
-0.9994 -0.0005 -1.0001 -0.0476 0.0153 0.0198
0.9994 0.0005 1.0001 0.0476 -0.0153 -0.0198
0.9993 0.0001 0.0000 0.0181 0.0037 0.0106
-0.9993 -0.0001 -0.0000 -0.0181 -0.0037 -0.0106
